data_4319856
loop_
_publ_author_name
'O. Waldmann'
'R. Koch'
'S. Schromm'
'J. Sch\"ulein'
'P. M\"uller'
'I. Bernt'
'R. W. Saalfrank'
'F. Hampel'
'E. Balthes'

_publ_contact_author 'Dr. Frank Hampel'
_publ_contact_author_email hampel@organik.uni-erlangen.de
_publ_section_title
;
 Magnetic Anisotropy of a Cyclic Octanuclear Fe(III) Cluster and
 Magneto-Structural Correlations in Molecular Ferric Wheels
;
_journal_name_full 'Inorganic Chemistry'
_journal_page_first 2986
_journal_page_last 2995
_journal_paper_doi 10.1021/ic0012827
_journal_volume 40
_journal_year 2001
_chemical_formula_sum 'C64 H144 Cl Cs Fe8 N8 O32'
_chemical_formula_weight 2153.03
_chemical_name_systematic
; 
 ? 
;
_space_group_IT_number 85
_symmetry_cell_setting tetragonal
_symmetry_space_group_name_Hall '-P 4a'
_symmetry_space_group_name_H-M 'P 4/n :2'
_atom_sites_solution_hydrogens geom
_atom_sites_solution_primary direct
_atom_sites_solution_secondary difmap
_audit_creation_method SHELXL-97
_cell_angle_alpha 90.00
_cell_angle_beta 90.00
_cell_angle_gamma 90.00
_cell_formula_units_Z 2
_cell_length_a 18.300(3)
_cell_length_b 18.300(3)
_cell_length_c 13.242(3)
_cell_measurement_reflns_used 49160
_cell_measurement_temperature 173(2)
_cell_measurement_theta_max 27.48
_cell_measurement_theta_min 1.00
_cell_volume 4434.6(14)
_computing_cell_refinement DENZO-SMN
_computing_data_collection Collect
_computing_data_reduction DENZO-SMN
_computing_publication_material 'SHELXL-97 (Sheldrick, 1997)'
_computing_structure_refinement 'SHELXL-97 (Sheldrick, 1997)'
_computing_structure_solution 'SHELXS-97 (Sheldrick, 1990)'
_diffrn_ambient_temperature 173(2)
_diffrn_detector_area_resol_mean 9
_diffrn_measured_fraction_theta_full 0.998
_diffrn_measured_fraction_theta_max 0.998
_diffrn_measurement_device_type 'Nonius KappaCCD'
_diffrn_radiation_monochromator graphite
_diffrn_radiation_source 'fine-focus rotating anode'
_diffrn_radiation_type MoK\a
_diffrn_radiation_wavelength 0.71073
_diffrn_reflns_av_R_equivalents 0.0322
_diffrn_reflns_av_sigmaI/netI 0.0511
_diffrn_reflns_limit_h_max 23
_diffrn_reflns_limit_h_min -23
_diffrn_reflns_limit_k_max 16
_diffrn_reflns_limit_k_min -16
_diffrn_reflns_limit_l_max 17
_diffrn_reflns_limit_l_min -16
_diffrn_reflns_number 9108
_diffrn_reflns_theta_full 27.49
_diffrn_reflns_theta_max 27.49
_diffrn_reflns_theta_min 1.54
_exptl_absorpt_coefficient_mu 1.786
_exptl_absorpt_correction_T_max 0.6163
_exptl_absorpt_correction_T_min 0.5352
_exptl_absorpt_correction_type Scalepack
_exptl_crystal_colour red
_exptl_crystal_density_diffrn 1.612
_exptl_crystal_density_method 'not measured'
_exptl_crystal_description blocks
_exptl_crystal_F_000 2240
_exptl_crystal_size_max 0.40
_exptl_crystal_size_mid 0.35
_exptl_crystal_size_min 0.30
_refine_diff_density_max 2.780
_refine_diff_density_min -1.022
_refine_diff_density_rms 0.116
_refine_ls_extinction_method none
_refine_ls_goodness_of_fit_ref 0.979
_refine_ls_hydrogen_treatment mixed
_refine_ls_matrix_type full
_refine_ls_number_parameters 248
_refine_ls_number_reflns 5103
_refine_ls_number_restraints 3
_refine_ls_restrained_S_all 0.985
_refine_ls_R_factor_all 0.0689
_refine_ls_R_factor_gt 0.0449
_refine_ls_shift/su_max 0.003
_refine_ls_shift/su_mean 0.000
_refine_ls_structure_factor_coef Fsqd
_refine_ls_weighting_details 'calc w=1/[\s^2^(Fo^2^)+(0.1000P)^2^+0.0000P] where P=(Fo^2^+2Fc^2^)/3'
_refine_ls_weighting_scheme calc
_refine_ls_wR_factor_gt 0.1278
_refine_ls_wR_factor_ref 0.1431
_reflns_number_gt 3779
_reflns_number_total 5103
_reflns_threshold_expression >2sigma(I)
_cod_data_source_file ic0012827.cif
_cod_data_source_block ib10_7
_cod_depositor_comments
;
The following automatic conversions were performed:

'_symmetry_cell_setting' value 'Tetragonal' changed to 'tetragonal'
according to the built-in table from CIF Core dictionary named
'cif_core.dic' version 2.4.1 from 2010-06-29.

Automatic conversion script
Id: cif_fix_values 1646 2011-03-28 12:23:43Z adriana 
;
_cod_original_cell_volume 4434.5(12)
_cod_original_sg_symbol_H-M 'P 4/n'
_cod_database_code 4319856

loop_
_symmetry_equiv_pos_as_xyz
'x, y, z'
'-x+1/2, -y+1/2, z'
'-y+1/2, x, z'
'y, -x+1/2, z'
'-x, -y, -z'
'x-1/2, y-1/2, -z'
'y-1/2, -x, -z'
'-y, x-1/2, -z'

loop_
_atom_site_label
_atom_site_type_symbol
_atom_site_fract_x
_atom_site_fract_y
_atom_site_fract_z
_atom_site_U_iso_or_equiv
_atom_site_adp_type
_atom_site_occupancy
_atom_site_symmetry_multiplicity
_atom_site_calc_flag
_atom_site_refinement_flags
_atom_site_disorder_assembly
_atom_site_disorder_group
Cs1 Cs -0.7500 0.2500 0.34579(4) 0.02867(16) Uani 1 4 d S . .
Fe1 Fe -0.72441(3) 0.47402(3) 0.31742(4) 0.01833(15) Uani 1 1 d . . .
Fe2 Fe -0.57335(3) 0.38995(3) 0.30179(4) 0.01767(15) Uani 1 1 d . . .
Cl1 Cl -0.7500 0.2500 0.61717(19) 0.0518(6) Uani 1 4 d S . .
O4 O -0.67287(12) 0.39684(13) 0.23340(18) 0.0208(5) Uani 1 1 d . . .
O3 O -0.63499(13) 0.44834(13) 0.39732(18) 0.0226(5) Uani 1 1 d . . .
N2 N -0.74201(16) 0.53694(16) 0.4649(2) 0.0247(7) Uani 1 1 d . . .
O2 O -0.69646(15) 0.57041(14) 0.2769(2) 0.0313(6) Uani 1 1 d . . .
O1 O -0.48558(14) 0.43743(14) 0.33793(19) 0.0249(6) Uani 1 1 d . . .
N1 N -0.54509(16) 0.44662(17) 0.1526(2) 0.0235(7) Uani 1 1 d . . .
C12 C -0.6147(2) 0.4636(2) 0.1016(3) 0.0272(8) Uani 1 1 d . . .
H12A H -0.6071 0.4661 0.0292 0.033 Uiso 1 1 d R . .
H12B H -0.6334 0.5105 0.1243 0.033 Uiso 1 1 d R . .
C11 C -0.5058(2) 0.5111(2) 0.1906(3) 0.0317(9) Uani 1 1 d . . .
H11A H -0.5404 0.5459 0.2183 0.038 Uiso 1 1 d R . .
H11B H -0.4797 0.5346 0.1357 0.038 Uiso 1 1 d R . .
C10 C -0.4711(2) 0.3324(2) 0.1568(3) 0.0301(9) Uani 1 1 d . . .
H10A H -0.4553 0.2929 0.1130 0.036 Uiso 1 1 d R . .
H10B H -0.4297 0.3479 0.1972 0.036 Uiso 1 1 d R . .
C9 C -0.6747(2) 0.5291(2) 0.5268(3) 0.0298(9) Uani 1 1 d . . .
H9A H -0.6831 0.4930 0.5791 0.036 Uiso 1 1 d R . .
H9B H -0.6632 0.5752 0.5593 0.036 Uiso 1 1 d R . .
C8 C -0.8063(2) 0.5041(2) 0.5166(3) 0.0283(8) Uani 1 1 d . . .
H8A H -0.8512 0.5255 0.4915 0.034 Uiso 1 1 d R . .
H8B H -0.8034 0.5128 0.5888 0.034 Uiso 1 1 d R . .
C7 C -0.61006(19) 0.5050(2) 0.4620(3) 0.0271(8) Uani 1 1 d . . .
H7A H -0.5922 0.5459 0.4225 0.033 Uiso 1 1 d R . .
H7B H -0.5706 0.4873 0.5042 0.033 Uiso 1 1 d R . .
C6 C -0.8047(2) 0.4230(2) 0.4960(3) 0.0262(8) Uani 1 1 d . . .
H6A H -0.7629 0.4008 0.5289 0.031 Uiso 1 1 d R . .
H6B H -0.8487 0.4002 0.5221 0.031 Uiso 1 1 d R . .
C5 C -0.6692(2) 0.4026(2) 0.1264(3) 0.0258(8) Uani 1 1 d . . .
H5A H -0.7170 0.4143 0.0990 0.031 Uiso 1 1 d R . .
H5B H -0.6532 0.3566 0.0973 0.031 Uiso 1 1 d R . .
C4 C -0.4993(2) 0.3956(2) 0.0940(3) 0.0284(8) Uani 1 1 d . . .
H4A H -0.4580 0.4219 0.0663 0.034 Uiso 1 1 d R . .
H4B H -0.5277 0.3766 0.0380 0.034 Uiso 1 1 d R . .
C3 C -0.7553(2) 0.6120(2) 0.4281(4) 0.0375(10) Uani 1 1 d . . .
H3A H -0.7486 0.6471 0.4823 0.045 Uiso 1 1 d R . .
H3B H -0.8051 0.6159 0.4038 0.045 Uiso 1 1 d R . .
C2 C -0.7019(2) 0.6291(2) 0.3425(4) 0.0408(11) Uani 1 1 d . . .
H2A H -0.7188 0.6715 0.3053 0.049 Uiso 1 1 d R . .
H2B H -0.6543 0.6406 0.3707 0.049 Uiso 1 1 d R . .
C1 C -0.4523(2) 0.4876(2) 0.2721(3) 0.0310(9) Uani 1 1 d . . .
H1A H -0.4097 0.4655 0.2409 0.037 Uiso 1 1 d R . .
H1B H -0.4362 0.5300 0.3101 0.037 Uiso 1 1 d R . .
O10 O -0.80041(12) 0.41269(12) 0.38888(17) 0.0189(5) Uani 1 1 d . . .
O11 O -0.52925(14) 0.30805(13) 0.21973(19) 0.0235(5) Uani 1 1 d . . .
O100 O -0.8502(6) 0.6799(7) 0.8883(8) 0.108(3) Uani 0.513(12) 1 d PD . .
O101 O -0.6906(6) 0.5822(7) 0.9241(9) 0.108(3) Uani 0.49 1 d PD . .
C101 C -0.8038(7) 0.6210(8) 0.8866(10) 0.177(6) Uani 1 1 d D . .
C102 C -0.7352(6) 0.6225(11) 0.8638(12) 0.215(8) Uani 1 1 d D . .
O300 O -0.6982(11) 0.3835(11) 0.7372(17) 0.370(9) Uiso 1 1 d D . .
C301 C -0.7505(19) 0.4116(18) 0.841(2) 0.372(18) Uiso 1 1 d D . .
C302 C -0.8076(18) 0.4162(16) 0.782(2) 0.343(14) Uiso 1 1 d D . .

loop_
_atom_site_aniso_label
_atom_site_aniso_U_11
_atom_site_aniso_U_22
_atom_site_aniso_U_33
_atom_site_aniso_U_23
_atom_site_aniso_U_13
_atom_site_aniso_U_12
Cs1 0.02075(18) 0.02075(18) 0.0445(3) 0.000 0.000 0.000
Fe1 0.0150(3) 0.0157(3) 0.0242(3) 0.00030(19) -0.00103(19) -0.00043(18)
Fe2 0.0156(3) 0.0159(3) 0.0215(3) 0.00145(18) 0.00034(19) 0.00016(18)
Cl1 0.0527(9) 0.0527(9) 0.0498(13) 0.000 0.000 0.000
O4 0.0180(12) 0.0221(12) 0.0224(12) -0.0008(10) -0.0012(10) 0.0005(10)
O3 0.0187(12) 0.0210(12) 0.0281(13) -0.0078(10) -0.0051(10) 0.0026(10)
N2 0.0189(15) 0.0217(15) 0.0334(18) -0.0071(13) 0.0031(13) 0.0020(12)
O2 0.0368(15) 0.0207(13) 0.0365(15) 0.0032(12) 0.0006(13) -0.0045(11)
O1 0.0204(13) 0.0261(14) 0.0282(13) 0.0046(11) -0.0028(10) -0.0074(11)
N1 0.0228(16) 0.0228(16) 0.0248(15) 0.0042(13) -0.0007(12) -0.0019(13)
C12 0.031(2) 0.030(2) 0.0209(18) 0.0069(15) -0.0008(15) 0.0029(16)
C11 0.034(2) 0.023(2) 0.038(2) 0.0075(17) 0.0049(17) -0.0059(17)
C10 0.028(2) 0.031(2) 0.031(2) 0.0040(16) 0.0138(16) 0.0017(16)
C9 0.0192(18) 0.036(2) 0.034(2) -0.0125(18) -0.0035(16) -0.0018(16)
C8 0.0192(18) 0.033(2) 0.032(2) -0.0091(17) 0.0015(15) 0.0001(15)
C7 0.0168(17) 0.032(2) 0.033(2) -0.0112(16) -0.0035(15) -0.0005(15)
C6 0.0238(18) 0.032(2) 0.0228(17) 0.0008(15) -0.0021(15) -0.0057(15)
C5 0.0267(19) 0.033(2) 0.0179(17) 0.0000(15) -0.0014(15) 0.0024(16)
C4 0.029(2) 0.028(2) 0.028(2) 0.0058(16) 0.0112(16) 0.0008(16)
C3 0.033(2) 0.0193(19) 0.060(3) -0.0076(19) 0.006(2) 0.0016(16)
C2 0.036(2) 0.019(2) 0.068(3) 0.002(2) -0.001(2) 0.0024(17)
C1 0.028(2) 0.029(2) 0.036(2) 0.0038(17) -0.0005(17) -0.0124(17)
O10 0.0197(12) 0.0175(12) 0.0193(11) 0.0018(9) -0.0027(10) -0.0018(9)
O11 0.0245(13) 0.0200(12) 0.0260(13) 0.0009(10) 0.0088(11) -0.0021(10)
O100 0.087(5) 0.136(8) 0.102(6) 0.003(5) -0.014(5) 0.023(5)
O101 0.087(5) 0.136(8) 0.102(6) 0.003(5) -0.014(5) 0.023(5)
C101 0.122(9) 0.236(15) 0.173(11) 0.110(11) -0.029(9) 0.004(10)
C102 0.072(7) 0.33(2) 0.246(16) 0.085(16) 0.015(9) 0.078(10)

loop_
_atom_type_symbol
_atom_type_description
_atom_type_scat_dispersion_real
_atom_type_scat_dispersion_imag
_atom_type_scat_source
C C 0.0033 0.0016 'International Tables Vol C Tables 4.2.6.8 and 6.1.1.4'
H H 0.0000 0.0000 'International Tables Vol C Tables 4.2.6.8 and 6.1.1.4'
N N 0.0061 0.0033 'International Tables Vol C Tables 4.2.6.8 and 6.1.1.4'
O O 0.0106 0.0060 'International Tables Vol C Tables 4.2.6.8 and 6.1.1.4'
Cl Cl 0.1484 0.1585 'International Tables Vol C Tables 4.2.6.8 and 6.1.1.4'
Fe Fe 0.3463 0.8444 'International Tables Vol C Tables 4.2.6.8 and 6.1.1.4'
Cs Cs -0.3680 2.1192 'International Tables Vol C Tables 4.2.6.8 and 6.1.1.4'

loop_
_geom_angle_atom_site_label_1
_geom_angle_atom_site_label_2
_geom_angle_atom_site_label_3
_geom_angle
_geom_angle_site_symmetry_1
_geom_angle_site_symmetry_3
_geom_angle_publ_flag
O10 Cs1 O10 159.25(8) 4_445 3_465 ?
O10 Cs1 O10 88.142(15) 4_445 . ?
O10 Cs1 O10 88.142(15) 3_465 . ?
O10 Cs1 O10 88.142(15) 4_445 2_355 ?
O10 Cs1 O10 88.142(15) 3_465 2_355 ?
O10 Cs1 O10 159.25(8) . 2_355 ?
O10 Cs1 O4 134.67(6) 4_445 2_355 ?
O10 Cs1 O4 57.01(6) 3_465 2_355 ?
O10 Cs1 O4 134.80(6) . 2_355 ?
O10 Cs1 O4 56.91(6) 2_355 2_355 ?
O10 Cs1 O4 134.80(6) 4_445 3_465 ?
O10 Cs1 O4 56.91(6) 3_465 3_465 ?
O10 Cs1 O4 57.01(6) . 3_465 ?
O10 Cs1 O4 134.67(6) 2_355 3_465 ?
O4 Cs1 O4 78.83(3) 2_355 3_465 ?
O10 Cs1 O4 56.91(6) 4_445 4_445 ?
O10 Cs1 O4 134.80(6) 3_465 4_445 ?
O10 Cs1 O4 134.67(6) . 4_445 ?
O10 Cs1 O4 57.01(6) 2_355 4_445 ?
O4 Cs1 O4 78.83(3) 2_355 4_445 ?
O4 Cs1 O4 127.76(8) 3_465 4_445 ?
O10 Cs1 O4 57.01(6) 4_445 . ?
O10 Cs1 O4 134.67(6) 3_465 . ?
O10 Cs1 O4 56.91(6) . . ?
O10 Cs1 O4 134.80(6) 2_355 . ?
O4 Cs1 O4 127.76(8) 2_355 . ?
O4 Cs1 O4 78.83(3) 3_465 . ?
O4 Cs1 O4 78.83(3) 4_445 . ?
O10 Cs1 Cl1 79.63(4) 4_445 . ?
O10 Cs1 Cl1 79.63(4) 3_465 . ?
O10 Cs1 Cl1 79.63(4) . . ?
O10 Cs1 Cl1 79.63(4) 2_355 . ?
O4 Cs1 Cl1 116.12(4) 2_355 . ?
O4 Cs1 Cl1 116.12(4) 3_465 . ?
O4 Cs1 Cl1 116.12(4) 4_445 . ?
O4 Cs1 Cl1 116.12(4) . . ?
O10 Cs1 C6 20.55(7) 4_445 4_445 ?
O10 Cs1 C6 138.71(7) 3_465 4_445 ?
O10 Cs1 C6 84.41(7) . 4_445 ?
O10 Cs1 C6 84.97(7) 2_355 4_445 ?
O4 Cs1 C6 140.65(7) 2_355 4_445 ?
O4 Cs1 C6 140.21(7) 3_465 4_445 ?
O4 Cs1 C6 71.58(7) 4_445 4_445 ?
O4 Cs1 C6 71.28(7) . 4_445 ?
Cl1 Cs1 C6 59.08(5) . 4_445 ?
O10 Cs1 C6 84.97(7) 4_445 . ?
O10 Cs1 C6 84.41(7) 3_465 . ?
O10 Cs1 C6 20.55(7) . . ?
O10 Cs1 C6 138.71(7) 2_355 . ?
O4 Cs1 C6 140.21(7) 2_355 . ?
O4 Cs1 C6 71.28(7) 3_465 . ?
O4 Cs1 C6 140.65(7) 4_445 . ?
O4 Cs1 C6 71.58(7) . . ?
Cl1 Cs1 C6 59.08(5) . . ?
C6 Cs1 C6 74.69(5) 4_445 . ?
O10 Cs1 C6 84.41(7) 4_445 2_355 ?
O10 Cs1 C6 84.97(7) 3_465 2_355 ?
O10 Cs1 C6 138.71(7) . 2_355 ?
O10 Cs1 C6 20.55(7) 2_355 2_355 ?
O4 Cs1 C6 71.58(7) 2_355 2_355 ?
O4 Cs1 C6 140.65(7) 3_465 2_355 ?
O4 Cs1 C6 71.28(7) 4_445 2_355 ?
O4 Cs1 C6 140.21(7) . 2_355 ?
Cl1 Cs1 C6 59.08(5) . 2_355 ?
C6 Cs1 C6 74.69(5) 4_445 2_355 ?
C6 Cs1 C6 118.16(11) . 2_355 ?
O2 Fe1 O11 92.90(11) . 3_465 ?
O2 Fe1 O3 98.39(11) . . ?
O11 Fe1 O3 163.09(10) 3_465 . ?
O2 Fe1 O10 145.77(11) . . ?
O11 Fe1 O10 76.14(10) 3_465 . ?
O3 Fe1 O10 100.62(10) . . ?
O2 Fe1 O4 111.31(11) . . ?
O11 Fe1 O4 88.88(10) 3_465 . ?
O3 Fe1 O4 75.33(9) . . ?
O10 Fe1 O4 100.94(10) . . ?
O2 Fe1 N2 79.25(11) . . ?
O11 Fe1 N2 117.26(11) 3_465 . ?
O3 Fe1 N2 77.44(10) . . ?
O10 Fe1 N2 77.48(10) . . ?
O4 Fe1 N2 151.93(10) . . ?
O2 Fe1 Cs1 165.42(9) . . ?
O11 Fe1 Cs1 86.72(7) 3_465 . ?
O3 Fe1 Cs1 79.19(7) . . ?
O10 Fe1 Cs1 47.98(7) . . ?
O4 Fe1 Cs1 54.12(7) . . ?
N2 Fe1 Cs1 113.84(8) . . ?
O1 Fe2 O3 94.22(11) . . ?
O1 Fe2 O11 97.92(11) . . ?
O3 Fe2 O11 163.85(10) . . ?
O1 Fe2 O10 109.64(10) . 4_445 ?
O3 Fe2 O10 90.06(10) . 4_445 ?
O11 Fe2 O10 75.86(9) . 4_445 ?
O1 Fe2 O4 147.63(11) . . ?
O3 Fe2 O4 75.20(9) . . ?
O11 Fe2 O4 99.43(10) . . ?
O10 Fe2 O4 101.00(10) 4_445 . ?
O1 Fe2 N1 79.52(11) . . ?
O3 Fe2 N1 115.48(11) . . ?
O11 Fe2 N1 77.39(10) . . ?
O10 Fe2 N1 152.66(10) 4_445 . ?
O4 Fe2 N1 77.91(10) . . ?
O1 Fe2 Cs1 155.21(8) . . ?
O3 Fe2 Cs1 78.62(7) . . ?
O11 Fe2 Cs1 85.94(7) . . ?
O10 Fe2 Cs1 47.41(7) 4_445 . ?
O4 Fe2 Cs1 53.60(7) . . ?
N1 Fe2 Cs1 125.05(8) . . ?
C5 O4 Fe1 121.1(2) . . ?
C5 O4 Fe2 113.9(2) . . ?
Fe1 O4 Fe2 102.40(11) . . ?
C5 O4 Cs1 121.1(2) . . ?
Fe1 O4 Cs1 96.76(8) . . ?
Fe2 O4 Cs1 97.38(8) . . ?
C7 O3 Fe2 126.1(2) . . ?
C7 O3 Fe1 114.2(2) . . ?
Fe2 O3 Fe1 104.56(11) . . ?
C3 N2 C9 114.1(3) . . ?
C3 N2 C8 113.5(3) . . ?
C9 N2 C8 111.2(3) . . ?
C3 N2 Fe1 102.0(2) . . ?
C9 N2 Fe1 107.7(2) . . ?
C8 N2 Fe1 107.5(2) . . ?
C2 O2 Fe1 121.3(3) . . ?
C1 O1 Fe2 120.8(2) . . ?
C11 N1 C4 114.2(3) . . ?
C11 N1 C12 114.2(3) . . ?
C4 N1 C12 112.5(3) . . ?
C11 N1 Fe2 100.3(2) . . ?
C4 N1 Fe2 107.2(2) . . ?
C12 N1 Fe2 107.2(2) . . ?
N1 C12 C5 108.1(3) . . ?
N1 C11 C1 109.3(3) . . ?
O11 C10 C4 107.7(3) . . ?
N2 C9 C7 111.1(3) . . ?
N2 C8 C6 107.4(3) . . ?
O3 C7 C9 107.5(3) . . ?
O10 C6 C8 108.1(3) . . ?
O10 C6 Cs1 50.91(16) . . ?
C8 C6 Cs1 154.5(2) . . ?
O4 C5 C12 107.3(3) . . ?
N1 C4 C10 112.9(3) . . ?
N2 C3 C2 109.2(3) . . ?
O2 C2 C3 110.7(3) . . ?
O1 C1 C11 110.3(3) . . ?
C6 O10 Fe2 120.3(2) . 3_465 ?
C6 O10 Fe1 115.3(2) . . ?
Fe2 O10 Fe1 102.74(10) 3_465 . ?
C6 O10 Cs1 108.5(2) . . ?
Fe2 O10 Cs1 104.61(9) 3_465 . ?
Fe1 O10 Cs1 103.71(9) . . ?
C10 O11 Fe1 126.5(2) . 4_445 ?
C10 O11 Fe2 112.4(2) . . ?
Fe1 O11 Fe2 103.37(11) 4_445 . ?
C102 C101 O100 126.0(15) . . ?
C101 C102 O101 115.7(14) . . ?
C302 C301 O300 89(3) . . ?

loop_
_geom_bond_atom_site_label_1
_geom_bond_atom_site_label_2
_geom_bond_distance
_geom_bond_site_symmetry_2
_geom_bond_publ_flag
Cs1 O10 3.169(2) 4_445 ?
Cs1 O10 3.169(2) 3_465 ?
Cs1 O10 3.169(2) . ?
Cs1 O10 3.169(2) 2_355 ?
Cs1 O4 3.380(2) 2_355 ?
Cs1 O4 3.380(2) 3_465 ?
Cs1 O4 3.380(2) 4_445 ?
Cs1 O4 3.380(2) . ?
Cs1 Cl1 3.594(3) . ?
Cs1 C6 3.871(4) 4_445 ?
Cs1 C6 3.871(4) . ?
Cs1 C6 3.871(4) 2_355 ?
Fe1 O2 1.913(3) . ?
Fe1 O11 2.005(2) 3_465 ?
Fe1 O3 2.005(2) . ?
Fe1 O10 2.022(2) . ?
Fe1 O4 2.030(2) . ?
Fe1 N2 2.290(3) . ?
Fe2 O1 1.888(3) . ?
Fe2 O3 2.003(2) . ?
Fe2 O11 2.020(2) . ?
Fe2 O10 2.020(2) 4_445 ?
Fe2 O4 2.038(2) . ?
Fe2 N1 2.290(3) . ?
O4 C5 1.423(4) . ?
O3 C7 1.419(4) . ?
N2 C3 1.479(5) . ?
N2 C9 1.487(5) . ?
N2 C8 1.487(5) . ?
O2 C2 1.385(5) . ?
O1 C1 1.405(4) . ?
N1 C11 1.471(5) . ?
N1 C4 1.475(5) . ?
N1 C12 1.475(5) . ?
C12 C5 1.533(5) . ?
C11 C1 1.519(6) . ?
C10 O11 1.424(4) . ?
C10 C4 1.515(5) . ?
C9 C7 1.526(5) . ?
C8 C6 1.509(5) . ?
C6 O10 1.433(4) . ?
C3 C2 1.528(6) . ?
O10 Fe2 2.020(2) 3_465 ?
O11 Fe1 2.005(2) 4_445 ?
O100 C101 1.372(14) . ?
O101 C102 1.359(14) . ?
C101 C102 1.293(15) . ?
O300 C301 1.75(3) . ?
C301 C302 1.31(3) . ?
